data_2108064
loop_
_publ_author_name
'Siidra, Oleg'
'Nazarchuk, Evgeny'
'Bocharov, Sergey'
'Depmeier, Wulf'
'Zadoya, Anastasiya'

_publ_section_title
;
 Formation of co-racemic uranyl chromate constructed from chiral layers of
 different topology
;
_journal_issue 1
_journal_name_full 'Acta Crystallographica Section B'
_journal_page_first 101
_journal_page_last 111
_journal_paper_doi 10.1107/S205252061601917X
_journal_volume 73
_journal_year 2017
_chemical_formula_sum 'Cr H2.67 K0.47 O6.67 Rb0.19 U0.67'
_chemical_formula_weight 355.00
_space_group_crystal_system monoclinic
_space_group_IT_number 14
_space_group_name_Hall '-P 2ybc'
_space_group_name_H-M_alt 'P 1 21/c 1'
_symmetry_space_group_name_Hall '-P 2ybc'
_symmetry_space_group_name_H-M 'P 1 21/c 1'
_atom_sites_solution_hydrogens geom
_audit_creation_method SHELXL-2014/7
_cell_angle_alpha 90
_cell_angle_beta 90.1090(10)
_cell_angle_gamma 90
_cell_formula_units_Z 12
_cell_length_a 11.0898(7)
_cell_length_b 10.5667(7)
_cell_length_c 16.2713(10)
_cell_measurement_reflns_used 3600
_cell_measurement_temperature 150(2)
_cell_measurement_theta_max 27.80
_cell_measurement_theta_min 1.95
_cell_volume 1906.7(2)
_computing_cell_refinement
;
APEX2 (Bruker, 20012)
;
_computing_data_collection
;
APEX2 (Bruker, 20012)
;
_computing_data_reduction
;
SAINT (Bruker, 2012)
;
_computing_molecular_graphics
;
DIAMOND, Version 4.2.2
;
_computing_structure_refinement 'SHELXL-2014/7 (Sheldrick, 2014)'
_computing_structure_solution
;
WinGX, version 2014.1
;
_diffrn_ambient_temperature 150(2)
_diffrn_measured_fraction_theta_full 1.000
_diffrn_measured_fraction_theta_max 1.000
_diffrn_measurement_device_type 'Bruker Kappa APEXII DUO'
_diffrn_measurement_method '\p and \w scans'
_diffrn_radiation_type MoK\a
_diffrn_radiation_wavelength 0.71073
_diffrn_reflns_av_R_equivalents 0.1122
_diffrn_reflns_limit_h_max 14
_diffrn_reflns_limit_h_min -14
_diffrn_reflns_limit_k_max 13
_diffrn_reflns_limit_k_min -13
_diffrn_reflns_limit_l_max 21
_diffrn_reflns_limit_l_min -21
_diffrn_reflns_number 21653
_diffrn_reflns_theta_full 25.242
_diffrn_reflns_theta_max 27.999
_diffrn_reflns_theta_min 1.836
_exptl_absorpt_coefficient_mu 20.443
_exptl_absorpt_correction_T_max 0.8215
_exptl_absorpt_correction_T_min 0.6589
_exptl_absorpt_correction_type multi-scane
_exptl_absorpt_process_details
;
(SADABS; Bruker, 2012)
;
_exptl_crystal_colour red
_exptl_crystal_density_diffrn 3.710
_exptl_crystal_density_method 'not measured'
_exptl_crystal_description plane
_exptl_crystal_F_000 1889
_exptl_crystal_size_max 0.34
_exptl_crystal_size_mid 0.30
_exptl_crystal_size_min 0.27
_refine_diff_density_max 3.199
_refine_diff_density_min -6.599
_refine_ls_extinction_coef 0.00088(12)
_refine_ls_extinction_expression Fc^*^=kFc[1+0.001xFc^2^\l^3^/sin(2\q)]^-1/4^
_refine_ls_extinction_method 'SHELXL-2014/7 (Sheldrick 2014'
_refine_ls_goodness_of_fit_ref 0.997
_refine_ls_hydrogen_treatment noref
_refine_ls_matrix_type full
_refine_ls_number_parameters 247
_refine_ls_number_reflns 4605
_refine_ls_number_restraints 0
_refine_ls_restrained_S_all 0.997
_refine_ls_R_factor_all 0.0549
_refine_ls_R_factor_gt 0.0459
_refine_ls_shift/su_max 0.001
_refine_ls_shift/su_mean 0.000
_refine_ls_structure_factor_coef Fsqd
_refine_ls_weighting_details 'w=1/[\s^2^(Fo^2^)+(0.0709P)^2^] where P=(Fo^2^+2Fc^2^)/3'
_refine_ls_weighting_scheme calc
_refine_ls_wR_factor_gt 0.1108
_refine_ls_wR_factor_ref 0.1149
_reflns_number_gt 3824
_reflns_number_total 4605
_reflns_threshold_expression 'I > 2\s(I)'
_cod_data_source_file bp5092sup1.cif
_cod_data_source_block compound_2
_cod_database_code 2108064
_shelx_space_group_comment
;
The symmetry employed for this shelxl refinement is uniquely defined
by the following loop, which should always be used as a source of
symmetry information in preference to the above space-group names.
They are only intended as comments.
;

loop_
_space_group_symop_operation_xyz
'x, y, z'
'-x, y+1/2, -z+1/2'
'-x, -y, -z'
'x, -y-1/2, z-1/2'

loop_
_atom_site_type_symbol
_atom_site_label
_atom_site_fract_x
_atom_site_fract_y
_atom_site_fract_z
_atom_site_U_iso_or_equiv
_atom_site_adp_type
_atom_site_calc_flag
_atom_site_occupancy
U U1 0.08903(3) 0.93136(3) 0.18101(2) 0.01750(12) Uani d 1
U U2 -0.38937(3) 1.46721(3) -0.26782(2) 0.01718(12) Uani d 1
Cr Cr1 -0.10099(14) 1.41887(13) -0.15270(10) 0.0193(3) Uani d 1
Cr Cr2 -0.39911(14) 1.17970(13) -0.12370(9) 0.0187(3) Uani d 1
Cr Cr3 0.20833(14) 1.23378(13) 0.26700(10) 0.0201(3) Uani d 1
Rb Rb1 0.10446(17) 1.25464(16) 0.00961(12) 0.0506(7) Uani d 0.573(11)
K K1 0.10446(17) 1.25464(16) 0.00961(12) 0.0506(7) Uani d 0.427(11)
K K2 -0.3159(3) 1.1020(3) -0.40271(17) 0.0458(7) Uani d 1
O O1 -0.5165(6) 1.0805(6) -0.1255(4) 0.0239(14) Uani d 1
O O2 -0.2464(7) 1.4573(6) -0.1628(4) 0.0263(15) Uani d 1
O O3 -0.2717(7) 1.4363(7) -0.3380(5) 0.0286(16) Uani d 1
O O4 -0.5091(6) 1.4976(7) -0.1990(5) 0.0286(15) Uani d 1
O O5 0.0184(7) 0.9862(7) 0.0894(5) 0.0323(17) Uani d 1
O O6 -0.0856(7) 1.2706(6) -0.1199(4) 0.0268(15) Uani d 1
O O7 -0.0328(7) 1.4309(6) -0.2426(5) 0.0283(16) Uani d 1
O O8 0.3309(6) 1.3236(6) 0.2458(5) 0.0255(15) Uani d 1
O O9 -0.2711(6) 1.0953(6) -0.1073(4) 0.0256(15) Uani d 1
O O10 -0.3906(7) 1.2557(6) -0.2110(5) 0.0309(17) Uani d 1
O O11 0.1613(7) 0.8777(7) 0.2719(5) 0.0325(16) Uani d 1
O O12 -0.4175(8) 1.2772(7) -0.0495(5) 0.0378(19) Uani d 1
O O13 0.1893(7) 1.1305(6) 0.1910(5) 0.0320(17) Uani d 1
O O14 -0.0387(9) 1.5099(8) -0.0878(5) 0.044(2) Uani d 1
O O15 0.0917(7) 1.3248(6) 0.2745(6) 0.040(2) Uani d 1
O O16 0.2263(9) 1.1592(8) 0.3499(5) 0.046(2) Uani d 1
O OW17 -0.5118(7) 1.3127(6) -0.3510(4) 0.0282(16) Uani d 1
H H20A -0.4754 1.2705 -0.4000 0.034 Uiso calc 1
H H20B -0.5969 1.2935 -0.3350 0.034 Uiso calc 1
O OW18 -0.1460(11) 1.2726(9) -0.4481(7) 0.066(3) Uani d 1
H HW1C -0.1022 1.2620 -0.5013 0.079 Uiso calc 1
H HW1D -0.1272 1.3462 -0.4117 0.079 Uiso calc 1
O OW19 -0.3371(13) 0.9200(9) -0.5190(7) 0.073(4) Uani d 1
H HW1E -0.2857 0.9233 -0.5694 0.088 Uiso calc 1
H HW1F -0.3963 0.8495 -0.5116 0.088 Uiso calc 1
O OW20 0.3398(8) 1.1221(7) 0.0178(5) 0.0360(18) Uani d 1
H HW1A 0.3452 1.0360 0.0431 0.043 Uiso calc 1
H HW1B 0.4138 1.1634 -0.0048 0.043 Uiso calc 1

loop_
_atom_site_aniso_label
_atom_site_aniso_U_11
_atom_site_aniso_U_22
_atom_site_aniso_U_33
_atom_site_aniso_U_12
_atom_site_aniso_U_13
_atom_site_aniso_U_23
U1 0.0172(2) 0.02137(18) 0.01391(19) -0.00065(12) 0.00021(13) 0.00055(11)
U2 0.0164(2) 0.01909(18) 0.01610(19) 0.00097(11) 0.00226(13) 0.00015(11)
Cr1 0.0201(8) 0.0191(6) 0.0187(8) 0.0001(5) -0.0014(6) -0.0005(5)
Cr2 0.0177(8) 0.0209(6) 0.0177(7) -0.0011(5) -0.0001(6) -0.0008(5)
Cr3 0.0181(8) 0.0196(6) 0.0226(8) 0.0001(5) 0.0034(6) -0.0011(5)
Rb1 0.0516(12) 0.0543(11) 0.0457(11) 0.0103(7) -0.0068(8) -0.0055(7)
K1 0.0516(12) 0.0543(11) 0.0457(11) 0.0103(7) -0.0068(8) -0.0055(7)
K2 0.0381(16) 0.0679(17) 0.0315(14) -0.0123(13) -0.0055(11) 0.0152(12)
O1 0.022(4) 0.029(3) 0.021(4) -0.005(3) -0.003(3) -0.001(3)
O2 0.025(4) 0.038(4) 0.016(4) 0.008(3) -0.005(3) 0.000(3)
O3 0.021(4) 0.040(4) 0.024(4) 0.006(3) 0.002(3) -0.002(3)
O4 0.019(4) 0.035(3) 0.032(4) 0.002(3) 0.007(3) 0.002(3)
O5 0.038(5) 0.031(3) 0.028(4) 0.005(3) -0.010(3) 0.001(3)
O6 0.038(4) 0.022(3) 0.020(4) -0.001(3) 0.003(3) 0.000(3)
O7 0.030(4) 0.026(3) 0.029(4) 0.003(3) 0.011(3) 0.007(3)
O8 0.015(4) 0.025(3) 0.037(4) -0.003(2) 0.002(3) -0.007(3)
O9 0.020(4) 0.035(3) 0.023(4) 0.004(3) 0.005(3) 0.006(3)
O10 0.035(5) 0.021(3) 0.036(4) -0.001(3) -0.008(3) 0.009(3)
O11 0.029(4) 0.044(4) 0.024(4) 0.003(3) -0.003(3) 0.003(3)
O12 0.044(5) 0.039(4) 0.030(4) -0.010(4) -0.002(4) -0.011(3)
O13 0.031(4) 0.031(3) 0.033(4) -0.013(3) 0.008(3) -0.007(3)
O14 0.052(6) 0.040(4) 0.041(5) -0.006(4) -0.015(4) -0.015(4)
O15 0.020(4) 0.026(3) 0.072(6) 0.007(3) 0.013(4) 0.004(4)
O16 0.060(6) 0.042(4) 0.036(5) -0.002(4) -0.001(4) 0.015(4)
OW17 0.036(4) 0.029(3) 0.019(4) -0.013(3) -0.001(3) 0.002(3)
OW18 0.083(8) 0.056(5) 0.058(7) -0.010(5) 0.038(6) -0.013(5)
OW19 0.115(11) 0.056(6) 0.048(7) -0.023(6) 0.000(7) 0.015(5)
OW20 0.041(5) 0.040(4) 0.027(4) 0.001(3) 0.007(3) 0.002(3)

loop_
_atom_type_symbol
_atom_type_description
_atom_type_scat_dispersion_real
_atom_type_scat_dispersion_imag
_atom_type_scat_source
O O 0.0106 0.0060 'International Tables Vol C Tables 4.2.6.8 and 6.1.1.4'
K K 0.2009 0.2494 'International Tables Vol C Tables 4.2.6.8 and 6.1.1.4'
Cr Cr 0.3209 0.6236 'International Tables Vol C Tables 4.2.6.8 and 6.1.1.4'
U U -9.6767 9.6646 'International Tables Vol C Tables 4.2.6.8 and 6.1.1.4'
Rb Rb -0.9393 2.9676 'International Tables Vol C Tables 4.2.6.8 and 6.1.1.4'
H H 0.0000 0.0000 'International Tables Vol C Tables 4.2.6.8 and 6.1.1.4'

loop_
_geom_angle_atom_site_label_1
_geom_angle_atom_site_label_2
_geom_angle_atom_site_label_3
_geom_angle_site_symmetry_1
_geom_angle_site_symmetry_3
_geom_angle
O11 U1 O5 . . 179.2(4)
O11 U1 O7 . 4_586 90.9(3)
O5 U1 O7 . 4_586 89.4(3)
O11 U1 O6 . 3_575 94.0(3)
O5 U1 O6 . 3_575 86.2(3)
O7 U1 O6 4_586 3_575 141.0(3)
O11 U1 O9 . 3_575 90.0(3)
O5 U1 O9 . 3_575 89.3(3)
O7 U1 O9 4_586 3_575 146.7(2)
O6 U1 O9 3_575 3_575 72.0(3)
O11 U1 O13 . . 90.9(3)
O5 U1 O13 . . 88.5(3)
O7 U1 O13 4_586 . 71.7(2)
O6 U1 O13 3_575 . 146.7(3)
O9 U1 O13 3_575 . 75.0(2)
O11 U1 O15 . 2_545 88.5(3)
O5 U1 O15 . 2_545 92.2(3)
O7 U1 O15 4_586 2_545 69.5(2)
O6 U1 O15 3_575 2_545 72.0(3)
O9 U1 O15 3_575 2_545 143.8(2)
O13 U1 O15 . 2_545 141.2(3)
O11 U1 K1 . 3_575 133.4(2)
O5 U1 K1 . 3_575 47.0(2)
O7 U1 K1 4_586 3_575 112.5(2)
O6 U1 K1 3_575 3_575 42.68(18)
O9 U1 K1 3_575 3_575 90.29(18)
O13 U1 K1 . 3_575 133.83(19)
O15 U1 K1 2_545 3_575 65.5(2)
O11 U1 Rb1 . 3_575 133.4(2)
O5 U1 Rb1 . 3_575 47.0(2)
O7 U1 Rb1 4_586 3_575 112.5(2)
O6 U1 Rb1 3_575 3_575 42.68(18)
O9 U1 Rb1 3_575 3_575 90.29(18)
O13 U1 Rb1 . 3_575 133.83(19)
O15 U1 Rb1 2_545 3_575 65.5(2)
K1 U1 Rb1 3_575 3_575 0.0
O11 U1 Rb1 . . 139.1(3)
O5 U1 Rb1 . . 40.2(2)
O7 U1 Rb1 4_586 . 82.97(18)
O6 U1 Rb1 3_575 . 115.79(17)
O9 U1 Rb1 3_575 . 74.80(16)
O13 U1 Rb1 . . 48.8(2)
O15 U1 Rb1 2_545 . 125.8(2)
K1 U1 Rb1 3_575 . 85.2
Rb1 U1 Rb1 3_575 . 85.23(4)
O3 U2 O4 . . 179.0(4)
O3 U2 O8 . 3_585 94.0(3)
O4 U2 O8 . 3_585 86.5(3)
O3 U2 O2 . . 87.9(3)
O4 U2 O2 . . 93.1(3)
O8 U2 O2 3_585 . 75.0(2)
O3 U2 O1 . 2_454 86.8(3)
O4 U2 O1 . 2_454 92.5(3)
O8 U2 O1 3_585 2_454 75.7(2)
O2 U2 O1 . 2_454 149.8(2)
O3 U2 O10 . . 94.7(3)
O4 U2 O10 . . 85.4(3)
O8 U2 O10 3_585 . 145.0(3)
O2 U2 O10 . . 71.5(2)
O1 U2 O10 2_454 . 138.6(2)
O3 U2 OW17 . . 86.0(3)
O4 U2 OW17 . . 93.1(3)
O8 U2 OW17 3_585 . 147.9(2)
O2 U2 OW17 . . 136.9(2)
O1 U2 OW17 2_454 . 72.2(2)
O10 U2 OW17 . . 66.6(2)
O14 Cr1 O7 . . 110.1(4)
O14 Cr1 O6 . . 108.2(4)
O7 Cr1 O6 . . 108.1(3)
O14 Cr1 O2 . . 109.7(4)
O7 Cr1 O2 . . 109.7(4)
O6 Cr1 O2 . . 111.0(4)
O14 Cr1 Rb1 . . 64.2(3)
O7 Cr1 Rb1 . . 111.5(3)
O6 Cr1 Rb1 . . 45.8(3)
O2 Cr1 Rb1 . . 137.6(3)
O14 Cr1 Rb1 . 3_585 29.5(3)
O7 Cr1 Rb1 . 3_585 115.8(2)
O6 Cr1 Rb1 . 3_585 127.0(2)
O2 Cr1 Rb1 . 3_585 81.0(2)
Rb1 Cr1 Rb1 . 3_585 89.77(5)
O12 Cr2 O10 . . 110.3(4)
O12 Cr2 O1 . . 108.5(4)
O10 Cr2 O1 . . 109.8(4)
O12 Cr2 O9 . . 109.1(4)
O10 Cr2 O9 . . 110.2(4)
O1 Cr2 O9 . . 108.9(3)
O16 Cr3 O15 . . 109.5(5)
O16 Cr3 O13 . . 108.9(4)
O15 Cr3 O13 . . 110.3(4)
O16 Cr3 O8 . . 110.8(4)
O15 Cr3 O8 . . 108.9(4)
O13 Cr3 O8 . . 108.5(3)
O16 Cr3 Rb1 . 4_586 39.5(3)
O15 Cr3 Rb1 . 4_586 71.6(3)
O13 Cr3 Rb1 . 4_586 134.2(3)
O8 Cr3 Rb1 . 4_586 113.9(3)
OW18 Rb1 O14 4_586 3_585 74.7(3)
OW18 Rb1 OW20 4_586 . 142.4(3)
O14 Rb1 OW20 3_585 . 127.6(2)
OW18 Rb1 O6 4_586 . 59.5(3)
O14 Rb1 O6 3_585 . 94.8(2)
OW20 Rb1 O6 . . 132.8(2)
OW18 Rb1 O16 4_586 4_585 131.2(3)
O14 Rb1 O16 3_585 4_585 103.2(2)
OW20 Rb1 O16 . 4_585 77.8(2)
O6 Rb1 O16 . 4_585 72.3(2)
OW18 Rb1 OW19 4_586 2_554 147.5(3)
O14 Rb1 OW19 3_585 2_554 72.9(3)
OW20 Rb1 OW19 . 2_554 62.3(2)
O6 Rb1 OW19 . 2_554 125.9(3)
O16 Rb1 OW19 4_585 2_554 60.7(3)
OW18 Rb1 O5 4_586 . 62.3(2)
O14 Rb1 O5 3_585 . 120.0(2)
OW20 Rb1 O5 . . 80.2(2)
O6 Rb1 O5 . . 97.09(19)
O16 Rb1 O5 4_585 . 136.4(2)
OW19 Rb1 O5 2_554 . 135.2(3)
OW18 Rb1 O5 4_586 3_575 69.0(3)
O14 Rb1 O5 3_585 3_575 140.7(2)
OW20 Rb1 O5 . 3_575 91.2(2)
O6 Rb1 O5 . 3_575 53.75(17)
O16 Rb1 O5 4_585 3_575 89.9(2)
OW19 Rb1 O5 2_554 3_575 142.7(3)
O5 Rb1 O5 . 3_575 53.4(2)
OW18 Rb1 O13 4_586 . 91.1(3)
O14 Rb1 O13 3_585 . 91.2(2)
OW20 Rb1 O13 . . 62.1(2)
O6 Rb1 O13 . . 146.97(19)
O16 Rb1 O13 4_585 . 137.4(2)
OW19 Rb1 O13 2_554 . 86.9(2)
O5 Rb1 O13 . . 52.63(18)
O5 Rb1 O13 3_575 . 104.00(17)
OW18 Rb1 O14 4_586 . 75.4(3)
O14 Rb1 O14 3_585 . 54.7(3)
OW20 Rb1 O14 . . 141.4(2)
O6 Rb1 O14 . . 47.05(18)
O16 Rb1 O14 4_585 . 65.7(2)
OW19 Rb1 O14 2_554 . 88.0(3)
O5 Rb1 O14 . . 135.7(2)
O5 Rb1 O14 3_575 . 100.73(18)
O13 Rb1 O14 . . 145.32(19)
OW18 Rb1 Cr1 4_586 . 69.1(2)
O14 Rb1 Cr1 3_585 . 76.51(18)
OW20 Rb1 Cr1 . . 139.04(16)
O6 Rb1 Cr1 . . 23.59(12)
O16 Rb1 Cr1 4_585 . 63.35(18)
OW19 Rb1 Cr1 2_554 . 105.5(2)
O5 Rb1 Cr1 . . 119.10(15)
O5 Rb1 Cr1 3_575 . 76.83(13)
O13 Rb1 Cr1 . . 158.72(15)
O14 Rb1 Cr1 . . 24.04(13)
OW18 Rb1 Cr3 4_586 4_585 120.3(2)
O14 Rb1 Cr3 3_585 4_585 117.9(2)
OW20 Rb1 Cr3 . 4_585 79.01(16)
O6 Rb1 Cr3 . 4_585 61.28(15)
O16 Rb1 Cr3 4_585 4_585 19.05(15)
OW19 Rb1 Cr3 2_554 4_585 78.3(2)
O5 Rb1 Cr3 . 4_585 119.34(14)
O5 Rb1 Cr3 3_575 4_585 70.80(14)
O13 Rb1 Cr3 . 4_585 140.81(14)
O14 Rb1 Cr3 . 4_585 70.80(16)
Cr1 Rb1 Cr3 . 4_585 60.04(4)
OW19 K2 OW18 . . 109.9(3)
OW19 K2 O11 . 3_575 130.7(3)
OW18 K2 O11 . 3_575 74.1(3)
OW19 K2 O4 . 2_444 94.3(3)
OW18 K2 O4 . 2_444 155.8(3)
O11 K2 O4 3_575 2_444 90.3(2)
OW19 K2 O12 . 4_585 73.0(3)
OW18 K2 O12 . 4_585 75.8(3)
O11 K2 O12 3_575 4_585 146.9(3)
O4 K2 O12 2_444 4_585 112.9(2)
OW19 K2 O16 . 3_575 65.3(3)
OW18 K2 O16 . 3_575 116.8(3)
O11 K2 O16 3_575 3_575 69.5(2)
O4 K2 O16 2_444 3_575 72.6(2)
O12 K2 O16 4_585 3_575 138.3(3)
OW19 K2 Rb1 . 2_544 39.5(3)
OW18 K2 Rb1 . 2_544 94.1(2)
O11 K2 Rb1 3_575 2_544 92.11(18)
O4 K2 Rb1 2_444 2_544 105.07(16)
O12 K2 Rb1 4_585 2_544 103.30(18)
O16 K2 Rb1 3_575 2_544 40.10(17)
Cr2 O1 U2 . 2_444 132.6(4)
Cr1 O2 U2 . . 137.5(4)
U2 O4 K2 . 2_454 167.1(4)
U1 O5 Rb1 . . 119.2(3)
U1 O5 Rb1 . 3_575 109.8(3)
Rb1 O5 Rb1 . 3_575 126.6(2)
Cr1 O6 U1 . 3_575 135.7(4)
Cr1 O6 Rb1 . . 110.6(3)
U1 O6 Rb1 3_575 . 105.0(2)
Cr1 O7 U1 . 4_585 141.5(4)
Cr3 O8 U2 . 3_585 136.3(4)
Cr2 O9 U1 . 3_575 134.1(4)
Cr2 O10 U2 . . 141.9(4)
U1 O11 K2 . 3_575 154.7(4)
Cr2 O12 K2 . 4_586 147.7(5)
Cr3 O13 U1 . . 133.5(4)
Cr3 O13 Rb1 . . 115.6(3)
U1 O13 Rb1 . . 98.9(2)
Cr1 O14 K1 . 3_585 134.9(5)
Cr1 O14 Rb1 . 3_585 134.9(5)
K1 O14 Rb1 3_585 3_585 0.0
Cr1 O14 Rb1 . . 91.8(3)
K1 O14 Rb1 3_585 . 125.3
Rb1 O14 Rb1 3_585 . 125.3(3)
Cr3 O15 U1 . 2 165.0(5)
Cr3 O16 K2 . 3_575 137.1(5)
Cr3 O16 Rb1 . 4_586 121.5(4)
K2 O16 Rb1 3_575 4_586 100.0(2)
Cr3 O16 K1 . 4_586 121.5(4)
K2 O16 K1 3_575 4_586 100.0(2)
Rb1 O16 K1 4_586 4_586 0.00(6)
U2 OW17 H20A . . 120.0
U2 OW17 H20B . . 120.0
H20A OW17 H20B . . 120.0
K2 OW18 K1 . 4_585 132.1(4)
K2 OW18 Rb1 . 4_585 132.1(4)
K1 OW18 Rb1 4_585 4_585 0.0
K2 OW18 HW1C . . 120.0
K1 OW18 HW1C 4_585 . 46.4
Rb1 OW18 HW1C 4_585 . 46.4
K2 OW18 HW1D . . 120.0
K1 OW18 HW1D 4_585 . 91.1
Rb1 OW18 HW1D 4_585 . 91.1
HW1C OW18 HW1D . . 120.0
K2 OW19 K1 . 2_544 107.0(4)
K2 OW19 Rb1 . 2_544 107.0(4)
K1 OW19 Rb1 2_544 2_544 0.0
K2 OW19 HW1E . . 120.0
K1 OW19 HW1E 2_544 . 65.6
Rb1 OW19 HW1E 2_544 . 65.6
K2 OW19 HW1F . . 120.0
K1 OW19 HW1F 2_544 . 96.9
Rb1 OW19 HW1F 2_544 . 96.9
HW1E OW19 HW1F . . 120.0
Rb1 OW20 HW1A . . 120.0
Rb1 OW20 HW1B . . 120.0
HW1A OW20 HW1B . . 120.0

loop_
_geom_bond_atom_site_label_1
_geom_bond_atom_site_label_2
_geom_bond_site_symmetry_2
_geom_bond_distance
U1 O11 . 1.774(7)
U1 O5 . 1.779(7)
U1 O7 4_586 2.344(7)
U1 O6 3_575 2.355(6)
U1 O9 3_575 2.368(7)
U1 O13 . 2.385(7)
U1 O15 2_545 2.412(7)
U1 K1 3_575 4.2498(18)
U1 Rb1 3_575 4.2498(18)
U1 Rb1 . 4.4135(18)
U2 O3 . 1.766(7)
U2 O4 . 1.768(7)
U2 O8 3_585 2.331(6)
U2 O2 . 2.332(7)
U2 O1 2_454 2.351(7)
U2 O10 . 2.419(6)
U2 OW17 . 2.517(7)
Cr1 O14 . 1.586(8)
Cr1 O7 . 1.653(7)
Cr1 O6 . 1.664(6)
Cr1 O2 . 1.670(7)
Cr1 Rb1 . 3.893(2)
Cr1 Rb1 3_585 4.162(2)
Cr2 O12 . 1.601(8)
Cr2 O10 . 1.634(7)
Cr2 O1 . 1.672(7)
Cr2 O9 . 1.697(7)
Cr3 O16 . 1.575(8)
Cr3 O15 . 1.616(7)
Cr3 O13 . 1.662(7)
Cr3 O8 . 1.694(7)
Cr3 Rb1 4_586 4.116(2)
Rb1 OW18 4_586 2.878(12)
Rb1 O14 3_585 2.888(8)
Rb1 OW20 . 2.965(9)
Rb1 O6 . 2.982(8)
Rb1 O16 4_585 3.069(9)
Rb1 OW19 2_554 3.119(14)
Rb1 O5 . 3.263(8)
Rb1 O5 3_575 3.305(8)
Rb1 O13 . 3.363(8)
Rb1 O14 . 3.506(9)
Rb1 Cr3 4_585 4.116(2)
K2 OW19 . 2.708(12)
K2 OW18 . 2.711(11)
K2 O11 3_575 2.740(8)
K2 O4 2_444 2.781(8)
K2 O12 4_585 2.932(8)
K2 O16 3_575 3.056(9)
K2 Rb1 2_544 4.692(4)
O1 U2 2_444 2.351(7)
O4 K2 2_454 2.781(8)
O5 Rb1 3_575 3.305(8)
O6 U1 3_575 2.354(6)
O7 U1 4_585 2.344(7)
O8 U2 3_585 2.331(6)
O9 U1 3_575 2.368(7)
O11 K2 3_575 2.740(8)
O12 K2 4_586 2.932(8)
O14 K1 3_585 2.888(8)
O14 Rb1 3_585 2.888(8)
O15 U1 2 2.412(7)
O16 K2 3_575 3.056(9)
O16 Rb1 4_586 3.069(9)
O16 K1 4_586 3.069(9)
OW17 H20A . 1.0000
OW17 H20B . 1.0000
OW18 K1 4_585 2.878(12)
OW18 Rb1 4_585 2.878(12)
OW18 HW1C . 1.0000
OW18 HW1D . 1.0000
OW19 K1 2_544 3.119(14)
OW19 Rb1 2_544 3.119(14)
OW19 HW1E . 1.0000
OW19 HW1F . 1.0000
OW20 HW1A . 1.0000
OW20 HW1B . 1.0000

_cod_database_fobs_code 2108064
